data_7121787
loop_
_publ_author_name
'Saha, Subhankar'
'Desiraju, Gautam R.'

_publ_section_title
;
 Trimorphs of 4-bromophenyl 4-bromobenzoate. Elastic, brittle, plastic.
;
_journal_issue 49
_journal_name_full 'Chemical communications (Cambridge, England)'
_journal_page_first 6348
_journal_page_last 6351
_journal_paper_doi 10.1039/c8cc02662a
_journal_volume 54
_journal_year 2018
_chemical_formula_sum 'C13 H8 Br2 O2'
_chemical_formula_weight 356.01
_space_group_IT_number 33
_space_group_name_Hall 'P 2c -2n'
_space_group_name_H-M_alt 'P n a 21'
_symmetry_cell_setting orthorhombic
_symmetry_space_group_name_Hall 'P 2c -2n'
_symmetry_space_group_name_H-M 'P n a 21'
_atom_sites_solution_hydrogens geom
_atom_sites_solution_primary direct
_atom_sites_solution_secondary difmap
_audit_creation_method SHELXL-97
_audit_update_record
;
2018-03-30 deposited with the CCDC.
2018-05-31 downloaded from the CCDC.
;
_cell_angle_alpha 90.00
_cell_angle_beta 90.00
_cell_angle_gamma 90.00
_cell_formula_units_Z 4
_cell_length_a 7.859(5)
_cell_length_b 6.118(4)
_cell_length_c 24.872(17)
_cell_measurement_reflns_used 4402
_cell_measurement_temperature 100(2)
_cell_measurement_theta_max 33.7
_cell_measurement_theta_min 2.5
_cell_volume 1195.9(14)
_computing_cell_refinement
;
CrystalClear-SM Expert 2.0 rc14 (Rigaku, 2009)
;
_computing_data_collection
;
CrystalClear-SM Expert 2.0 rc14 (Rigaku, 2009)
;
_computing_data_reduction
;
CrystalClear-SM Expert 2.0 rc14 (Rigaku, 2009)
;
_computing_structure_refinement 'SHELXL-97 (Sheldrick, 2008)'
_computing_structure_solution 'SHELXL-97 (Sheldrick, 2008)'
_diffrn_ambient_temperature 100(2)
_diffrn_measured_fraction_theta_full 0.998
_diffrn_measured_fraction_theta_max 0.998
_diffrn_measurement_device
;
XtaLABmini: Fixed Chi 2 circle
;
_diffrn_measurement_device_type
;
Rigaku Mercury375R (2x2 bin mode)
;
_diffrn_measurement_method 'profile data from \w-scans'
_diffrn_radiation_monochromator graphite
_diffrn_radiation_source 'fine-focus sealed tube'
_diffrn_radiation_type MoK\a
_diffrn_radiation_wavelength 0.71073
_diffrn_reflns_av_R_equivalents 0.1764
_diffrn_reflns_av_sigmaI/netI 0.1085
_diffrn_reflns_limit_h_max 9
_diffrn_reflns_limit_h_min -9
_diffrn_reflns_limit_k_max 7
_diffrn_reflns_limit_k_min -7
_diffrn_reflns_limit_l_max 30
_diffrn_reflns_limit_l_min -30
_diffrn_reflns_number 10066
_diffrn_reflns_theta_full 26.00
_diffrn_reflns_theta_max 26.00
_diffrn_reflns_theta_min 1.64
_exptl_absorpt_coefficient_mu 6.763
_exptl_absorpt_correction_T_max 0.5512
_exptl_absorpt_correction_T_min 0.4975
_exptl_absorpt_correction_type multi-scan
_exptl_absorpt_process_details 'Jacobson, R. (1998) Private communication'
_exptl_crystal_colour 'Pale yellow'
_exptl_crystal_density_diffrn 1.977
_exptl_crystal_density_method 'not measured'
_exptl_crystal_description Block
_exptl_crystal_F_000 688
_exptl_crystal_size_max 0.12
_exptl_crystal_size_mid 0.12
_exptl_crystal_size_min 0.10
_refine_diff_density_max 0.978
_refine_diff_density_min -1.416
_refine_diff_density_rms 0.242
_refine_ls_abs_structure_details 'Flack H D (1983), Acta Cryst. A39, 876-881'
_refine_ls_abs_structure_Flack 0.03(3)
_refine_ls_extinction_method none
_refine_ls_goodness_of_fit_ref 1.096
_refine_ls_hydrogen_treatment mixed
_refine_ls_matrix_type full
_refine_ls_number_parameters 154
_refine_ls_number_reflns 2333
_refine_ls_number_restraints 1
_refine_ls_restrained_S_all 1.095
_refine_ls_R_factor_all 0.0799
_refine_ls_R_factor_gt 0.0756
_refine_ls_shift/su_max 0.002
_refine_ls_shift/su_mean 0.000
_refine_ls_structure_factor_coef Fsqd
_refine_ls_weighting_details 'calc w=1/[\s^2^(Fo^2^)+(0.1333P)^2^+0.0000P] where P=(Fo^2^+2Fc^2^)/3'
_refine_ls_weighting_scheme calc
_refine_ls_wR_factor_gt 0.1834
_refine_ls_wR_factor_ref 0.1966
_reflns_number_gt 2225
_reflns_number_total 2333
_reflns_threshold_expression >2\s(I)
_cod_data_source_file c8cc02662a2.cif
_cod_data_source_block 1_Form-II
_cod_depositor_comments
;
The following automatic conversions were performed:

'_symmetry_cell_setting' value 'Orthorhombic' changed to
'orthorhombic' according to
/home/data/users/saulius/crontab/automatic-downloads/rss-feeds/RSC/lib/dictionaries/cif_core.dic
dictionary named 'cif_core.dic' version 2.4.2 from 2011-04-26.

Automatic conversion script
Id: cif_fix_values 4973 2017-02-22 13:04:09Z antanas 

 Adding full bibliography for 7121786--7121788.cif.
;
_cod_original_sg_symbol_H-M Pna21
_cod_database_code 7121787

loop_
_symmetry_equiv_pos_as_xyz
'x, y, z'
'-x, -y, z+1/2'
'x+1/2, -y+1/2, z'
'-x+1/2, y+1/2, z+1/2'

loop_
_atom_site_label
_atom_site_type_symbol
_atom_site_fract_x
_atom_site_fract_y
_atom_site_fract_z
_atom_site_U_iso_or_equiv
_atom_site_adp_type
_atom_site_occupancy
_atom_site_symmetry_multiplicity
_atom_site_calc_flag
_atom_site_refinement_flags
C001 C 0.1245(11) 0.8142(10) 0.1506(4) 0.0232(19) Uani 1 1 d .
H001 H 0.0779 0.6711 0.1489 0.028 Uiso 1 1 calc R
C002 C 0.0840(12) 1.3080(11) -0.0671(4) 0.025(2) Uani 1 1 d .
H002 H 0.1424 1.1728 -0.0707 0.030 Uiso 1 1 calc R
C003 C 0.1674(11) 1.3171(10) 0.0647(4) 0.0214(17) Uani 1 1 d .
C005 C 0.1845(11) 1.1610(12) 0.1103(4) 0.0196(16) Uani 1 1 d .
C006 C -0.0842(12) 1.7043(13) -0.0557(4) 0.0229(18) Uani 1 1 d .
H006 H -0.1416 1.8402 -0.0521 0.028 Uiso 1 1 calc R
C007 C -0.0291(11) 1.6362(15) -0.1050(4) 0.0260(17) Uani 1 1 d .
C008 C 0.2081(11) 0.8849(15) 0.1975(3) 0.0239(16) Uani 1 1 d .
C010 C 0.0518(10) 1.4356(13) -0.1119(3) 0.0259(16) Uani 1 1 d .
H010 H 0.0842 1.3873 -0.1467 0.031 Uiso 1 1 calc R
C011 C 0.2814(11) 1.0910(14) 0.2005(4) 0.0276(17) Uani 1 1 d .
H011 H 0.3399 1.1375 0.2319 0.033 Uiso 1 1 calc R
C012 C 0.2667(11) 1.2258(15) 0.1564(4) 0.0259(17) Uani 1 1 d .
H012 H 0.3149 1.3681 0.1579 0.031 Uiso 1 1 calc R
C013 C -0.0562(10) 1.5745(14) -0.0111(4) 0.0277(18) Uani 1 1 d .
H013 H -0.0956 1.6179 0.0234 0.033 Uiso 1 1 calc R
C014 C 0.1104(9) 0.9509(12) 0.1077(3) 0.0212(15) Uani 1 1 d .
H014 H 0.0512 0.9055 0.0763 0.025 Uiso 1 1 calc R
C015 C 0.0314(10) 1.3779(14) -0.0180(4) 0.0238(16) Uani 1 1 d .
O1 O 0.0613(8) 1.2406(11) 0.0260(2) 0.0272(13) Uani 1 1 d .
O2 O 0.2336(7) 1.4948(10) 0.0636(3) 0.0303(14) Uani 1 1 d .
Br1 Br 0.22357(13) 0.68925(12) 0.25648(3) 0.0303(3) Uani 1 1 d .
Br2 Br -0.05574(13) 1.82289(12) -0.16593(3) 0.0325(3) Uani 1 1 d .

loop_
_atom_site_aniso_label
_atom_site_aniso_U_11
_atom_site_aniso_U_22
_atom_site_aniso_U_33
_atom_site_aniso_U_23
_atom_site_aniso_U_13
_atom_site_aniso_U_12
C001 0.019(4) 0.018(4) 0.032(5) -0.002(3) -0.001(3) 0.005(2)
C002 0.033(5) 0.019(4) 0.022(5) -0.003(3) -0.010(4) -0.003(3)
C003 0.022(4) 0.019(4) 0.023(4) -0.002(3) -0.003(4) 0.004(3)
C005 0.017(3) 0.022(4) 0.020(4) -0.003(3) 0.002(3) 0.004(3)
C006 0.027(4) 0.024(4) 0.017(4) -0.004(3) 0.000(3) -0.001(3)
C007 0.036(4) 0.028(4) 0.014(4) 0.001(3) -0.007(3) -0.006(3)
C008 0.035(4) 0.023(4) 0.013(4) -0.001(3) 0.000(3) 0.006(3)
C010 0.037(4) 0.023(4) 0.017(4) -0.006(3) 0.001(3) -0.004(3)
C011 0.033(4) 0.025(4) 0.025(4) -0.003(3) -0.002(3) 0.003(3)
C012 0.036(4) 0.021(4) 0.020(4) -0.004(4) 0.002(4) -0.002(3)
C013 0.033(4) 0.030(4) 0.021(4) 0.000(3) 0.003(3) -0.008(3)
C014 0.023(3) 0.018(3) 0.023(4) -0.004(3) -0.001(3) -0.003(3)
C015 0.026(4) 0.020(3) 0.025(4) 0.002(4) -0.004(3) -0.010(3)
O1 0.044(3) 0.019(3) 0.018(3) 0.005(3) -0.009(3) -0.009(3)
O2 0.037(3) 0.018(3) 0.035(4) 0.004(3) -0.003(3) 0.000(2)
Br1 0.0451(5) 0.0257(5) 0.0200(5) 0.0049(3) -0.0006(4) 0.0015(3)
Br2 0.0419(5) 0.0311(5) 0.0245(6) 0.0086(3) -0.0018(4) 0.0049(3)

loop_
_atom_type_symbol
_atom_type_description
_atom_type_scat_dispersion_real
_atom_type_scat_dispersion_imag
_atom_type_scat_source
C C 0.0033 0.0016 'International Tables Vol C Tables 4.2.6.8 and 6.1.1.4'
H H 0.0000 0.0000 'International Tables Vol C Tables 4.2.6.8 and 6.1.1.4'
O O 0.0106 0.0060 'International Tables Vol C Tables 4.2.6.8 and 6.1.1.4'
Br Br -0.2901 2.4595 'International Tables Vol C Tables 4.2.6.8 and 6.1.1.4'

loop_
_geom_angle_atom_site_label_1
_geom_angle_atom_site_label_2
_geom_angle_atom_site_label_3
_geom_angle
C014 C001 C008 120.0(7)
C014 C001 H001 120.0
C008 C001 H001 120.0
C015 C002 C010 119.4(7)
C015 C002 H002 120.3
C010 C002 H002 120.3
O2 C003 O1 123.9(8)
O2 C003 C005 124.0(8)
O1 C003 C005 112.0(6)
C012 C005 C014 119.6(8)
C012 C005 C003 119.5(7)
C014 C005 C003 120.9(7)
C007 C006 C013 119.7(8)
C007 C006 H006 120.2
C013 C006 H006 120.2
C006 C007 C010 121.6(8)
C006 C007 Br2 119.7(7)
C010 C007 Br2 118.7(7)
C011 C008 C001 121.1(8)
C011 C008 Br1 120.4(7)
C001 C008 Br1 118.5(7)
C002 C010 C007 118.8(8)
C002 C010 H010 120.6
C007 C010 H010 120.6
C012 C011 C008 117.9(8)
C012 C011 H011 121.0
C008 C011 H011 121.0
C011 C012 C005 122.0(8)
C011 C012 H012 119.0
C005 C012 H012 119.0
C006 C013 C015 118.3(8)
C006 C013 H013 120.8
C015 C013 H013 120.8
C001 C014 C005 119.4(7)
C001 C014 H014 120.3
C005 C014 H014 120.3
C002 C015 C013 122.1(8)
C002 C015 O1 117.5(8)
C013 C015 O1 120.3(8)
C003 O1 C015 116.8(7)

loop_
_geom_bond_atom_site_label_1
_geom_bond_atom_site_label_2
_geom_bond_distance
C001 C014 1.360(13)
C001 C008 1.407(13)
C001 H001 0.9500
C002 C015 1.359(14)
C002 C010 1.384(12)
C002 H002 0.9500
C003 O2 1.205(10)
C003 O1 1.359(12)
C003 C005 1.488(12)
C005 C012 1.376(13)
C005 C014 1.412(11)
C006 C007 1.365(13)
C006 C013 1.383(13)
C006 H006 0.9500
C007 C010 1.392(13)
C007 Br2 1.910(9)
C008 C011 1.388(12)
C008 Br1 1.897(9)
C010 H010 0.9500
C011 C012 1.376(14)
C011 H011 0.9500
C012 H012 0.9500
C013 C015 1.396(12)
C013 H013 0.9500
C014 H014 0.9500
C015 O1 1.398(11)

loop_
_geom_torsion_atom_site_label_1
_geom_torsion_atom_site_label_2
_geom_torsion_atom_site_label_3
_geom_torsion_atom_site_label_4
_geom_torsion
O2 C003 C005 C012 6.3(13)
O1 C003 C005 C012 -170.5(8)
O2 C003 C005 C014 -176.8(8)
O1 C003 C005 C014 6.5(11)
C013 C006 C007 C010 1.6(13)
C013 C006 C007 Br2 -176.3(6)
C014 C001 C008 C011 -1.9(13)
C014 C001 C008 Br1 179.7(6)
C015 C002 C010 C007 2.1(13)
C006 C007 C010 C002 -3.2(13)
Br2 C007 C010 C002 174.7(6)
C001 C008 C011 C012 1.3(12)
Br1 C008 C011 C012 179.8(7)
C008 C011 C012 C005 -0.8(13)
C014 C005 C012 C011 0.8(12)
C003 C005 C012 C011 177.8(8)
C007 C006 C013 C015 1.2(12)
C008 C001 C014 C005 1.8(12)
C012 C005 C014 C001 -1.3(11)
C003 C005 C014 C001 -178.3(7)
C010 C002 C015 C013 0.6(13)
C010 C002 C015 O1 177.8(7)
C006 C013 C015 C002 -2.3(11)
C006 C013 C015 O1 -179.4(8)
O2 C003 O1 C015 1.1(13)
C005 C003 O1 C015 177.9(7)
C002 C015 O1 C003 116.4(9)
C013 C015 O1 C003 -66.4(10)
